data_4021021
loop_
_publ_author_name
'Catherine Gaulon'
'Robert Dhal'
'Teddy Chapin'
'Vincent Maisonneuve'
'Gilles Dujardin'

_publ_section_title
;
 N-Vinyl-2-oxazolidinones: Efficient Chiral Dienophiles
 for the [4 + 2]-Based de Novo Synthesis of New N-2-Deoxyglycosides
;
_journal_name_full 'Journal of Organic Chemistry'
_journal_page_first 4192
_journal_page_last 4202
_journal_paper_doi 10.1021/jo040102y
_journal_volume 69
_journal_year 2004
_chemical_formula_moiety 'C16 H25 N O6'
_chemical_formula_sum 'C16 H25 N O6'
_chemical_formula_weight 327.37
_space_group_IT_number 4
_symmetry_cell_setting monoclinic
_symmetry_space_group_name_Hall 'P 2yb'
_symmetry_space_group_name_H-M 'P 1 21 1'
_cell_angle_alpha 90.00
_cell_angle_beta 107.36(9)
_cell_angle_gamma 90.00
_cell_formula_units_Z 2
_cell_length_a 8.590(6)
_cell_length_b 9.8059(16)
_cell_length_c 11.04(2)
_cell_measurement_temperature 293(2)
_cell_volume 887.4(19)
_diffrn_ambient_temperature 293(2)
_exptl_crystal_density_diffrn 1.225
_cod_original_sg_symbol_H-M 'P 21'
_cod_database_code 4021021

loop_
_symmetry_equiv_pos_as_xyz
'x, y, z'
'-x, y+1/2, -z'

loop_
_atom_site_label
_atom_site_type_symbol
_atom_site_fract_x
_atom_site_fract_y
_atom_site_fract_z
_atom_site_U_iso_or_equiv
_atom_site_adp_type
_atom_site_occupancy
_atom_site_calc_flag
_atom_site_refinement_flags
_atom_site_disorder_assembly
_atom_site_disorder_group
O1 O -0.1458(6) -0.1855(5) -0.3289(5) 0.0469(13) Uani 1 d . . .
O2 O -0.5507(5) -0.3291(5) -0.2480(5) 0.0527(14) Uani 1 d . . .
O3 O -0.2643(7) -0.4521(6) -0.5513(6) 0.0702(19) Uani 1 d . . .
O4 O 0.0739(8) 0.1460(6) -0.0809(5) 0.0767(19) Uani 1 d . . .
O5 O -0.1001(7) -0.2758(6) -0.5419(6) 0.0724(18) Uani 1 d . . .
O6 O 0.1491(8) -0.0696(7) -0.0274(6) 0.087(2) Uani 1 d . . .
N1 N -0.0953(8) -0.0168(6) -0.1789(6) 0.0530(17) Uani 1 d . . .
C1 C -0.1865(9) -0.3375(8) -0.4995(7) 0.0467(17) Uiso 1 d . . .
C2 C -0.3754(8) -0.3232(7) -0.2229(6) 0.0429(16) Uiso 1 d . . .
H2A H -0.3227 -0.3810 -0.1497 0.088(6) Uiso 1 calc R . .
C3 C -0.2262(8) -0.3032(7) -0.3800(6) 0.0385(15) Uiso 1 d . . .
C4 C -0.3244(9) -0.1740(8) -0.1913(7) 0.0469(17) Uiso 1 d . . .
H4A H -0.3244 -0.1529 -0.1054 0.088(6) Uiso 1 calc R . .
H4A H -0.4008 -0.1135 -0.2491 0.088(6) Uiso 1 calc R . .
C5 C -0.1520(9) -0.1543(7) -0.2041(7) 0.0436(17) Uiso 1 d . . .
H5A H -0.0765 -0.2148 -0.1436 0.088(6) Uiso 1 calc R . .
C6 C 0.0512(11) 0.0111(9) -0.0916(9) 0.061(2) Uiso 1 d . . .
C7 C -0.2519(9) 0.1127(8) -0.3717(7) 0.0488(18) Uiso 1 d . . .
H7A H -0.1642 0.0950 -0.4082 0.088(6) Uiso 1 calc R . .
H7B H -0.3331 0.0416 -0.4007 0.088(6) Uiso 1 calc R . .
C8 C -0.6202(9) -0.4230(8) -0.1779(7) 0.0539(19) Uiso 1 d . . .
C9 C -0.3306(8) -0.3697(8) -0.3322(6) 0.0450(17) Uiso 1 d . . .
H9A H -0.3769 -0.4501 -0.3714 0.088(6) Uiso 1 calc R . .
C10 C -0.1848(9) 0.1060(7) -0.2283(7) 0.0485(18) Uiso 1 d . . .
H10A H -0.2731 0.1193 -0.1901 0.088(6) Uiso 1 calc R . .
C11 C -0.8005(12) -0.4043(12) -0.2382(10) 0.086(3) Uiso 1 d . . .
H11A H -0.8328 -0.4474 -0.3201 0.088(6) Uiso 1 calc R . .
H11B H -0.8253 -0.3087 -0.2479 0.088(6) Uiso 1 calc R . .
H11C H -0.8586 -0.4448 -0.1853 0.088(6) Uiso 1 calc R . .
C12 C -0.3285(12) 0.2490(10) -0.4191(9) 0.072(2) Uiso 1 d . . .
H12A H -0.2614 0.3209 -0.3719 0.088(6) Uiso 1 calc R . .
H12B H -0.4350 0.2540 -0.4080 0.088(6) Uiso 1 calc R . .
H12C H -0.3376 0.2586 -0.5075 0.088(6) Uiso 1 calc R . .
C13 C -0.2305(14) -0.5027(12) -0.6600(10) 0.084(3) Uiso 1 d . . .
H13A H -0.1165 -0.5241 -0.6397 0.088(6) Uiso 1 calc R . .
H13B H -0.2582 -0.4350 -0.7258 0.088(6) Uiso 1 calc R . .
H13C H -0.2936 -0.5836 -0.6888 0.088(6) Uiso 1 calc R . .
C14 C -0.5745(13) -0.5690(11) -0.1963(10) 0.084(3) Uiso 1 d . . .
H14A H -0.4594 -0.5812 -0.1583 0.088(6) Uiso 1 calc R . .
H14B H -0.6025 -0.5889 -0.2854 0.088(6) Uiso 1 calc R . .
H14C H -0.6328 -0.6296 -0.1569 0.088(6) Uiso 1 calc R . .
C15 C -0.0505(11) 0.2160(10) -0.1778(9) 0.073(3) Uiso 1 d . . .
H15A H -0.0081 0.2479 -0.2450 0.088(6) Uiso 1 calc R . .
H15A H -0.0928 0.2932 -0.1426 0.088(6) Uiso 1 calc R . .
C16 C -0.5666(14) -0.3884(14) -0.0406(10) 0.103(4) Uiso 1 d . . .
H16A H -0.5827 -0.2927 -0.0302 0.088(6) Uiso 1 calc R . .
H16B H -0.4532 -0.4102 -0.0050 0.088(6) Uiso 1 calc R . .
H16C H -0.6295 -0.4399 0.0022 0.088(6) Uiso 1 calc R . .

loop_
_atom_site_aniso_label
_atom_site_aniso_U_11
_atom_site_aniso_U_22
_atom_site_aniso_U_33
_atom_site_aniso_U_23
_atom_site_aniso_U_13
_atom_site_aniso_U_12
O1 0.044(3) 0.038(3) 0.061(3) -0.004(2) 0.020(2) -0.007(2)
O2 0.033(3) 0.058(3) 0.068(3) 0.025(3) 0.018(2) 0.009(2)
O3 0.073(4) 0.068(4) 0.084(4) -0.035(3) 0.045(3) -0.028(3)
O4 0.093(4) 0.054(4) 0.060(3) -0.009(3) -0.013(3) -0.019(3)
O5 0.077(4) 0.069(4) 0.081(4) -0.009(3) 0.038(3) -0.024(3)
O6 0.073(4) 0.080(5) 0.082(4) 0.013(4) -0.017(3) -0.008(4)
N1 0.053(4) 0.043(4) 0.049(4) -0.006(3) -0.005(3) -0.007(3)

loop_
_geom_bond_atom_site_label_1
_geom_bond_atom_site_label_2
_geom_bond_distance
_geom_bond_site_symmetry_2
_geom_bond_publ_flag
O1 C3 1.376(8) . ?
O1 C5 1.427(9) . ?
O2 C8 1.442(9) . ?
O2 C2 1.449(8) . ?
O3 C1 1.345(10) . ?
O3 C13 1.407(11) . ?
O4 C6 1.337(11) . ?
O4 C15 1.441(11) . ?
O5 C1 1.159(9) . ?
O6 C6 1.216(11) . ?
N1 C6 1.365(11) . ?
N1 C10 1.445(10) . ?
N1 C5 1.433(9) . ?
C1 C3 1.496(10) . ?
C2 C9 1.445(9) . ?
C2 C4 1.536(10) . ?
C3 C9 1.338(9) . ?
C4 C5 1.542(10) . ?
C7 C12 1.512(12) . ?
C7 C10 1.516(11) . ?
C8 C16 1.486(13) . ?
C8 C11 1.504(12) . ?
C8 C14 1.515(13) . ?
C10 C15 1.556(12) . ?

loop_
_cod_related_entry_id
_cod_related_entry_database
_cod_related_entry_code
1 ChemSpider 9613691
